data_7225753
loop_
_publ_author_name
'Chylewska, Agnieszka'
'Ogryzek, Malgorzata'
'G\/l\;ebocka, Angelika'
'Sikorski, Artur'
'Turecka, Katarzyna'
'Raczynska, Ewa'
'Makowski, Mariusz'

_publ_section_title
;
 Crystalline pyrazine-2-amidoxime isolated by diffusion method and its
 structural and behavioral analysis in the context of crystal engineering
 and microbiological activity
;
_journal_name_full 'RSC Adv.'
_journal_paper_doi 10.1039/C6RA10537H
_journal_year 2016
_chemical_formula_moiety 'C5 H6 N4 O'
_chemical_formula_sum 'C5 H6 N4 O'
_chemical_formula_weight 138.14
_chemical_name_common 'Pyrazine-2-Amidoxime '
_space_group_IT_number 4
_symmetry_cell_setting monoclinic
_symmetry_space_group_name_Hall 'P 2yb'
_symmetry_space_group_name_H-M 'P 1 21 1'
_atom_sites_solution_hydrogens geom
_atom_sites_solution_primary direct
_atom_sites_solution_secondary difmap
_audit_update_record
;
2016-04-15 deposited with the CCDC.
2016-06-27 downloaded from the CCDC.
;
_cell_angle_alpha 90.00
_cell_angle_beta 94.249(3)
_cell_angle_gamma 90.00
_cell_formula_units_Z 4
_cell_length_a 3.78050(15)
_cell_length_b 10.5723(3)
_cell_length_c 15.0385(5)
_cell_measurement_reflns_used 10811
_cell_measurement_temperature 295(2)
_cell_measurement_theta_max 67.33
_cell_measurement_theta_min 5.12
_cell_volume 599.42(4)
_computing_cell_refinement 'CrysAlis RED,Version 1.171.32.15 (Oxford Diffraction Ltd., 2008)'
_computing_data_collection 'CrysAlis CCD,Version 1.171.32.15 (Oxford Diffraction Ltd., 2008)'
_computing_data_reduction 'CrysAlis RED,Version 1.171.32.15 (Oxford Diffraction Ltd., 2008)'
_computing_molecular_graphics 'ORTEPII (Johnson, 1976)'
_computing_publication_material 'SHELXL97 and PLATON (Spek, 2003)'
_computing_structure_refinement 'SHELXL-97 (Sheldrick, 2008)'
_computing_structure_solution 'SHELXS-97 (Sheldrick, 2008)'
_diffrn_ambient_temperature 295(2)
_diffrn_detector_area_resol_mean 10.4002
_diffrn_measured_fraction_theta_full 0.998
_diffrn_measured_fraction_theta_max 0.998
_diffrn_measurement_device_type 'Oxford Diffraction Ruby CCD'
_diffrn_measurement_method \w
_diffrn_radiation_monochromator graphite
_diffrn_radiation_source 'fine-focus sealed tube'
_diffrn_radiation_type CuK\a
_diffrn_radiation_wavelength 1.54184
_diffrn_reflns_av_R_equivalents 0.0534
_diffrn_reflns_av_sigmaI/netI 0.0341
_diffrn_reflns_limit_h_max 4
_diffrn_reflns_limit_h_min -4
_diffrn_reflns_limit_k_max 12
_diffrn_reflns_limit_k_min -12
_diffrn_reflns_limit_l_max 17
_diffrn_reflns_limit_l_min -17
_diffrn_reflns_number 10811
_diffrn_reflns_theta_full 67.33
_diffrn_reflns_theta_max 67.33
_diffrn_reflns_theta_min 5.12
_exptl_absorpt_coefficient_mu 0.967
_exptl_absorpt_correction_T_max 0.8928
_exptl_absorpt_correction_T_min 0.6039
_exptl_absorpt_correction_type multi-scan
_exptl_absorpt_process_details
;
CrysAlis RED, Version 1.171.32.15 (Oxford Diffraction Ltd.,
2008)
Empirical absorption correction using spherical harmonics,
implemented in SCALE3 ABSPACK scaling algorithm.
;
_exptl_crystal_colour white
_exptl_crystal_density_diffrn 1.531
_exptl_crystal_density_method 'not measured'
_exptl_crystal_description plate
_exptl_crystal_F_000 288
_exptl_crystal_size_max 0.58
_exptl_crystal_size_mid 0.45
_exptl_crystal_size_min 0.12
_refine_diff_density_max 0.151
_refine_diff_density_min -0.152
_refine_diff_density_rms 0.037
_refine_ls_extinction_coef 0.0154(15)
_refine_ls_extinction_expression Fc^*^=kFc[1+0.001xFc^2^\l^3^/sin(2\q)]^-1/4^
_refine_ls_extinction_method SHELXL
_refine_ls_goodness_of_fit_ref 1.094
_refine_ls_hydrogen_treatment mixed
_refine_ls_matrix_type full
_refine_ls_number_parameters 200
_refine_ls_number_reflns 2162
_refine_ls_number_restraints 1
_refine_ls_restrained_S_all 1.093
_refine_ls_R_factor_all 0.0413
_refine_ls_R_factor_gt 0.0350
_refine_ls_shift/su_max 0.002
_refine_ls_shift/su_mean 0.000
_refine_ls_structure_factor_coef Fsqd
_refine_ls_weighting_details 'calc w=1/[\s^2^(Fo^2^)+(0.0478P)^2^+0.0058P] where P=(Fo^2^+2Fc^2^)/3'
_refine_ls_weighting_scheme calc
_refine_ls_wR_factor_gt 0.0842
_refine_ls_wR_factor_ref 0.0898
_reflns_number_gt 1953
_reflns_number_total 2162
_reflns_threshold_expression >2sigma(I)
_cod_data_source_file c6ra10537h2.cif
_cod_data_source_block paox
_cod_original_cell_volume 599.41(3)
_cod_original_sg_symbol_H-M 'P 21'
_cod_database_code 7225753

loop_
_symmetry_equiv_pos_as_xyz
'x, y, z'
'-x, y+1/2, -z'

loop_
_atom_site_label
_atom_site_type_symbol
_atom_site_fract_x
_atom_site_fract_y
_atom_site_fract_z
_atom_site_U_iso_or_equiv
_atom_site_adp_type
_atom_site_occupancy
_atom_site_symmetry_multiplicity
_atom_site_calc_flag
_atom_site_refinement_flags
N1A N 0.4670(5) 0.29807(16) 0.36050(11) 0.0390(4) Uani 1 1 d .
C2A C 0.5060(5) 0.42282(19) 0.35041(12) 0.0327(5) Uani 1 1 d .
C3A C 0.6877(6) 0.4955(2) 0.41624(14) 0.0402(5) Uani 1 1 d .
H3A H 0.7187 0.5814 0.4058 0.048 Uiso 1 1 calc R
N4A N 0.8182(5) 0.44712(19) 0.49316(12) 0.0462(5) Uani 1 1 d .
C5A C 0.7719(6) 0.3230(2) 0.50350(15) 0.0461(6) Uani 1 1 d .
H5A H 0.8539 0.2850 0.5569 0.055 Uiso 1 1 calc R
C6A C 0.6059(6) 0.2496(2) 0.43727(14) 0.0432(6) Uani 1 1 d .
H6A H 0.5899 0.1629 0.4464 0.052 Uiso 1 1 calc R
C7A C 0.3364(5) 0.47961(19) 0.26745(12) 0.0321(5) Uani 1 1 d .
N8A N 0.2023(6) 0.40015(19) 0.20363(13) 0.0468(5) Uani 1 1 d .
H8A H 0.087(7) 0.435(3) 0.1538(18) 0.056 Uiso 1 1 d .
H8C H 0.240(7) 0.311(3) 0.2125(17) 0.056 Uiso 1 1 d .
N9A N 0.3197(5) 0.60107(16) 0.26423(11) 0.0365(4) Uani 1 1 d .
O10A O 0.1468(4) 0.63702(14) 0.18048(9) 0.0429(4) Uani 1 1 d .
H10A H 0.050(8) 0.715(3) 0.1911(19) 0.064 Uiso 1 1 d .
N1B N 0.2472(5) 1.12499(16) 0.14374(11) 0.0366(4) Uani 1 1 d .
C2B C 0.1119(5) 1.00863(18) 0.14535(13) 0.0320(5) Uani 1 1 d .
C3B C 0.0941(6) 0.9326(2) 0.06963(13) 0.0408(5) Uani 1 1 d .
H3B H -0.0032 0.8521 0.0730 0.049 Uiso 1 1 calc R
N4B N 0.2110(6) 0.97056(18) -0.00766(11) 0.0463(5) Uani 1 1 d .
C5B C 0.3468(6) 1.0872(2) -0.00826(16) 0.0436(6) Uani 1 1 d .
H5B H 0.4321 1.1181 -0.0605 0.052 Uiso 1 1 calc R
C6B C 0.3636(6) 1.1623(2) 0.06586(14) 0.0409(5) Uani 1 1 d .
H6B H 0.4599 1.2429 0.0621 0.049 Uiso 1 1 calc R
C7B C -0.0213(5) 0.96523(18) 0.23064(12) 0.0310(5) Uani 1 1 d .
N8B N 0.0159(6) 1.04331(18) 0.30162(13) 0.0436(5) Uani 1 1 d .
H8B H -0.020(7) 1.013(3) 0.3552(18) 0.052 Uiso 1 1 d .
H8D H 0.149(7) 1.110(3) 0.2959(16) 0.052 Uiso 1 1 d .
N9B N -0.1730(5) 0.85612(16) 0.22844(11) 0.0354(4) Uani 1 1 d .
O10B O -0.2941(4) 0.82505(14) 0.31289(9) 0.0411(4) Uani 1 1 d .
H10B H -0.435(8) 0.747(3) 0.3001(18) 0.062 Uiso 1 1 d .

loop_
_atom_site_aniso_label
_atom_site_aniso_U_11
_atom_site_aniso_U_22
_atom_site_aniso_U_33
_atom_site_aniso_U_23
_atom_site_aniso_U_13
_atom_site_aniso_U_12
N1A 0.0496(11) 0.0322(10) 0.0351(10) 0.0010(7) 0.0029(8) 0.0018(8)
C2A 0.0355(12) 0.0320(11) 0.0308(10) -0.0007(8) 0.0040(8) 0.0016(9)
C3A 0.0461(13) 0.0343(12) 0.0401(11) -0.0025(9) 0.0019(10) -0.0014(10)
N4A 0.0530(12) 0.0478(12) 0.0370(10) -0.0029(9) -0.0021(8) 0.0005(9)
C5A 0.0487(14) 0.0527(15) 0.0363(11) 0.0042(11) -0.0006(10) 0.0089(12)
C6A 0.0541(15) 0.0356(12) 0.0401(12) 0.0053(10) 0.0031(10) 0.0035(11)
C7A 0.0337(12) 0.0299(11) 0.0331(10) -0.0018(8) 0.0051(8) -0.0002(8)
N8A 0.0712(15) 0.0289(11) 0.0378(11) -0.0032(8) -0.0121(9) 0.0014(9)
N9A 0.0464(11) 0.0291(10) 0.0339(9) 0.0011(7) 0.0014(8) 0.0021(8)
O10A 0.0620(10) 0.0318(9) 0.0344(8) 0.0013(6) -0.0001(7) 0.0086(7)
N1B 0.0415(10) 0.0301(10) 0.0377(9) 0.0020(8) -0.0010(7) -0.0015(8)
C2B 0.0340(11) 0.0261(11) 0.0353(10) -0.0002(8) -0.0013(8) 0.0028(8)
C3B 0.0501(14) 0.0337(12) 0.0379(11) -0.0012(9) -0.0003(9) -0.0022(10)
N4B 0.0579(13) 0.0459(12) 0.0354(10) -0.0030(9) 0.0043(8) -0.0001(10)
C5B 0.0442(14) 0.0502(15) 0.0364(12) 0.0075(10) 0.0027(9) 0.0033(11)
C6B 0.0440(13) 0.0341(13) 0.0445(13) 0.0044(9) 0.0017(10) -0.0026(10)
C7B 0.0317(11) 0.0278(11) 0.0329(10) 0.0013(8) -0.0017(8) 0.0027(8)
N8B 0.0662(14) 0.0303(10) 0.0345(10) -0.0033(8) 0.0054(9) -0.0095(9)
N9B 0.0404(10) 0.0297(9) 0.0360(9) 0.0018(7) 0.0016(7) -0.0007(8)
O10B 0.0508(9) 0.0370(9) 0.0356(8) 0.0019(6) 0.0038(7) -0.0059(8)

loop_
_atom_type_symbol
_atom_type_description
_atom_type_scat_dispersion_real
_atom_type_scat_dispersion_imag
_atom_type_scat_source
C C 0.0181 0.0091 'International Tables Vol C Tables 4.2.6.8 and 6.1.1.4'
H H 0.0000 0.0000 'International Tables Vol C Tables 4.2.6.8 and 6.1.1.4'
N N 0.0311 0.0180 'International Tables Vol C Tables 4.2.6.8 and 6.1.1.4'
O O 0.0492 0.0322 'International Tables Vol C Tables 4.2.6.8 and 6.1.1.4'

loop_
_geom_angle_atom_site_label_1
_geom_angle_atom_site_label_2
_geom_angle_atom_site_label_3
_geom_angle
C6A N1A C2A 115.92(18)
N1A C2A C3A 121.07(18)
N1A C2A C7A 116.70(18)
C3A C2A C7A 122.20(18)
N4A C3A C2A 122.6(2)
N4A C3A H3A 118.7
C2A C3A H3A 118.7
C3A N4A C5A 115.9(2)
N4A C5A C6A 121.8(2)
N4A C5A H5A 119.1
C6A C5A H5A 119.1
N1A C6A C5A 122.6(2)
N1A C6A H6A 118.7
C5A C6A H6A 118.7
N9A C7A N8A 125.5(2)
N9A C7A C2A 116.86(17)
N8A C7A C2A 117.55(19)
C7A N8A H8A 117.4(17)
C7A N8A H8C 118.0(16)
H8A N8A H8C 125(2)
C7A N9A O10A 108.49(17)
N9A O10A H10A 104.4(18)
C2B N1B C6B 116.02(17)
N1B C2B C3B 120.89(19)
N1B C2B C7B 117.12(17)
C3B C2B C7B 121.98(18)
N4B C3B C2B 122.7(2)
N4B C3B H3B 118.7
C2B C3B H3B 118.7
C3B N4B C5B 115.80(19)
N4B C5B C6B 121.7(2)
N4B C5B H5B 119.1
C6B C5B H5B 119.1
N1B C6B C5B 122.9(2)
N1B C6B H6B 118.5
C5B C6B H6B 118.5
N9B C7B N8B 126.07(18)
N9B C7B C2B 115.69(17)
N8B C7B C2B 118.20(18)
C7B N8B H8B 119.1(18)
C7B N8B H8D 116.4(16)
H8B N8B H8D 120(2)
C7B N9B O10B 110.90(16)
N9B O10B H10B 102.8(16)

loop_
_geom_bond_atom_site_label_1
_geom_bond_atom_site_label_2
_geom_bond_distance
N1A C6A 1.335(3)
N1A C2A 1.337(3)
C2A C3A 1.393(3)
C2A C7A 1.486(3)
C3A N4A 1.326(3)
C3A H3A 0.9300
N4A C5A 1.335(3)
C5A C6A 1.376(3)
C5A H5A 0.9300
C6A H6A 0.9300
C7A N9A 1.286(3)
C7A N8A 1.346(3)
N8A H8A 0.92(3)
N8A H8C 0.96(3)
N9A O10A 1.427(2)
O10A H10A 0.92(3)
N1B C2B 1.333(3)
N1B C6B 1.341(3)
C2B C3B 1.391(3)
C2B C7B 1.485(3)
C3B N4B 1.335(3)
C3B H3B 0.9300
N4B C5B 1.336(3)
C5B C6B 1.366(3)
C5B H5B 0.9300
C6B H6B 0.9300
C7B N9B 1.288(3)
C7B N8B 1.348(3)
N8B H8B 0.89(3)
N8B H8D 0.88(3)
N9B O10B 1.420(2)
O10B H10B 0.99(3)

loop_
_geom_torsion_atom_site_label_1
_geom_torsion_atom_site_label_2
_geom_torsion_atom_site_label_3
_geom_torsion_atom_site_label_4
_geom_torsion
C6A N1A C2A C3A 1.2(3)
C6A N1A C2A C7A -176.84(19)
N1A C2A C3A N4A -2.8(3)
C7A C2A C3A N4A 175.1(2)
C2A C3A N4A C5A 1.3(3)
C3A N4A C5A C6A 1.5(3)
C2A N1A C6A C5A 1.6(3)
N4A C5A C6A N1A -3.1(4)
N1A C2A C7A N9A 168.29(19)
C3A C2A C7A N9A -9.7(3)
N1A C2A C7A N8A -9.3(3)
C3A C2A C7A N8A 172.7(2)
N8A C7A N9A O10A -2.1(3)
C2A C7A N9A O10A -179.48(16)
C6B N1B C2B C3B -0.3(3)
C6B N1B C2B C7B -179.59(18)
N1B C2B C3B N4B 0.4(3)
C7B C2B C3B N4B 179.7(2)
C2B C3B N4B C5B -0.2(3)
C3B N4B C5B C6B -0.1(3)
C2B N1B C6B C5B 0.0(3)
N4B C5B C6B N1B 0.1(4)
N1B C2B C7B N9B 175.29(18)
C3B C2B C7B N9B -4.0(3)
N1B C2B C7B N8B -2.7(3)
C3B C2B C7B N8B 178.01(19)
N8B C7B N9B O10B -1.4(3)
C2B C7B N9B O10B -179.15(16)
